data_1563684
loop_
_publ_author_name
'Jin, Geng Bang'
'Raw, Adam D.'
'Skanthakumar, S.'
'Haire, Richard G.'
'Soderholm, L.'
'Ibers, James A.'

_publ_section_title
;
 Single-crystal structures of uranium and neptunium oxychalcogenides AnOQ
 (An=U, Np; Q=S, Se)
;
_journal_issue 3
_journal_name_full 'Journal of Solid State Chemistry'
_journal_page_first 547
_journal_page_last 550
_journal_paper_doi 10.1016/j.jssc.2009.12.013
_journal_volume 183
_journal_year 2010
_chemical_formula_moiety 'U O Se'
_chemical_formula_sum 'O Se U'
_chemical_formula_weight 332.99
_chemical_name_common 'Uranium oxyselenide'
_space_group_IT_number 129
_space_group_name_Hall '-P 4a 2a'
_space_group_name_H-M_alt 'P 4/n m m :2'
_symmetry_cell_setting tetragonal
_symmetry_space_group_name_H-M 'P 4/n m m :2'
_atom_sites_solution_hydrogens geom
_atom_sites_solution_primary direct
_atom_sites_solution_secondary difmap
_cell_angle_alpha 90.00
_cell_angle_beta 90.00
_cell_angle_gamma 90.00
_cell_formula_units_Z 2
_cell_length_a 3.8936(2)
_cell_length_b 3.8936(2)
_cell_length_c 6.9711(3)
_cell_measurement_reflns_used 975
_cell_measurement_temperature 100(2)
_cell_measurement_theta_max 27.89
_cell_measurement_theta_min 2.92
_cell_volume 105.683(9)
_computing_cell_refinement 'APEX2 v2.0-2 (Bruker, 2005)'
_computing_data_collection 'APEX2 v2.1-4 (Bruker, 2007)'
_computing_data_reduction 'SAINT version 7.23a (Bruker, 2005)'
_computing_molecular_graphics 'CrystalMaker for Windows ver. 2.0.6 (2008)'
_computing_publication_material 'SHELXTL-97 (Sheldrick, 1997)'
_computing_structure_refinement 'SHELXL-97 (Sheldrick, 2008)'
_computing_structure_solution 'SHELXS-97 (Sheldrick, 2008)'
_diffrn_ambient_temperature 100(2)
_diffrn_measured_fraction_theta_full 1.000
_diffrn_measured_fraction_theta_max 1.000
_diffrn_measurement_device_type 'Bruker APEX-II CCD'
_diffrn_measurement_method '0.3 wide w/ exposures'
_diffrn_radiation_monochromator graphite
_diffrn_radiation_source 'fine-focus sealed tube'
_diffrn_radiation_type MoK\a
_diffrn_radiation_wavelength 0.71073
_diffrn_reflns_av_R_equivalents 0.0359
_diffrn_reflns_av_sigmaI/netI 0.0202
_diffrn_reflns_limit_h_max 5
_diffrn_reflns_limit_h_min -4
_diffrn_reflns_limit_k_max 5
_diffrn_reflns_limit_k_min -5
_diffrn_reflns_limit_l_max 9
_diffrn_reflns_limit_l_min -9
_diffrn_reflns_number 1158
_diffrn_reflns_theta_full 27.92
_diffrn_reflns_theta_max 27.92
_diffrn_reflns_theta_min 2.92
_exptl_absorpt_coefficient_mu 93.568
_exptl_absorpt_correction_T_max 0.4308
_exptl_absorpt_correction_T_min 0.1639
_exptl_absorpt_correction_type numerical
_exptl_absorpt_process_details 'faces indexed'
_exptl_crystal_colour black
_exptl_crystal_density_diffrn 10.464
_exptl_crystal_density_method 'not measured'
_exptl_crystal_description 'square plate'
_exptl_crystal_F_000 268
_exptl_crystal_size_max 0.051
_exptl_crystal_size_mid 0.051
_exptl_crystal_size_min 0.015
_refine_diff_density_max 1.644
_refine_diff_density_min -1.736
_refine_diff_density_rms 0.371
_refine_ls_extinction_coef 0.011(2)
_refine_ls_extinction_expression Fc^*^=kFc[1+0.001xFc^2^\l^3^/sin(2\q)]^-1/4^
_refine_ls_extinction_method SHELXL
_refine_ls_goodness_of_fit_ref 1.771
_refine_ls_hydrogen_treatment mixed
_refine_ls_matrix_type full
_refine_ls_number_parameters 10
_refine_ls_number_reflns 101
_refine_ls_number_restraints 0
_refine_ls_restrained_S_all 1.771
_refine_ls_R_factor_all 0.0189
_refine_ls_R_factor_gt 0.0183
_refine_ls_shift/su_max 0.004
_refine_ls_shift/su_mean 0.001
_refine_ls_structure_factor_coef Fsqd
_refine_ls_weighting_details
; calc 
 [1.00000+0.00000exp(0.00(sin\q/\l)^2^)]/ 
   [\s^2^(Fo^2^)+0.0000+0.0000*P+(0.0125P)^2^+0.0000sin\q/\l] 
 where P = 1.00000Fo^2^ + 0.00000Fc^2^ 
;
_refine_ls_weighting_scheme calc
_refine_ls_wR_factor_gt 0.0413
_refine_ls_wR_factor_ref 0.0414
_reflns_number_gt 97
_reflns_number_total 101
_reflns_threshold_expression >2sigma(I)
_cod_data_source_file JSSC-2010-183-547.cif
_cod_data_source_block 6
_cod_depositor_comments
;
The following automatic conversions were performed:

data item '_exptl_crystal_density_meas' value 'not measured' was
changed to '?' -- the value is perceived as not measured.

Automatic conversion script
Id: cif_fix_values 8369 2020-08-20 11:38:08Z andrius 
;
_cod_original_sg_symbol_H-M P4/nmm
_cod_database_code 1563684

loop_
_symmetry_equiv_pos_as_xyz
'x, y, z'
'-x+1/2, -y+1/2, z'
'-y+1/2, x, z'
'y, -x+1/2, z'
'-x, y+1/2, -z'
'x+1/2, -y, -z'
'y+1/2, x+1/2, -z'
'-y, -x, -z'
'-x, -y, -z'
'x-1/2, y-1/2, -z'
'y-1/2, -x, -z'
'-y, x-1/2, -z'
'x, -y-1/2, z'
'-x-1/2, y, z'
'-y-1/2, -x-1/2, z'
'y, x, z'

loop_
_atom_site_label
_atom_site_type_symbol
_atom_site_fract_x
_atom_site_fract_y
_atom_site_fract_z
_atom_site_U_iso_or_equiv
_atom_site_adp_type
_atom_site_occupancy
_atom_site_symmetry_multiplicity
_atom_site_calc_flag
_atom_site_refinement_flags
_atom_site_disorder_assembly
_atom_site_disorder_group
U1 U 0.2500 0.2500 0.18984(9) 0.0035(3) Uani 1 8 d S . .
Se1 Se 0.2500 0.2500 0.6327(3) 0.0051(4) Uani 1 8 d S . .
O1 O 0.7500 0.2500 0.0000 0.006(2) Uani 1 8 d S . .

loop_
_atom_site_aniso_label
_atom_site_aniso_U_11
_atom_site_aniso_U_22
_atom_site_aniso_U_33
_atom_site_aniso_U_23
_atom_site_aniso_U_13
_atom_site_aniso_U_12
U1 0.0033(3) 0.0033(3) 0.0037(4) 0.000 0.000 0.000
Se1 0.0052(5) 0.0052(5) 0.0049(8) 0.000 0.000 0.000
O1 0.007(3) 0.007(3) 0.005(5) 0.000 0.000 0.000

loop_
_atom_type_symbol
_atom_type_description
_atom_type_scat_dispersion_real
_atom_type_scat_dispersion_imag
_atom_type_scat_source
O O 0.0106 0.0060 'International Tables Vol C Tables 4.2.6.8 and 6.1.1.4'
Se Se -0.0929 2.2259 'International Tables Vol C Tables 4.2.6.8 and 6.1.1.4'
U U -9.6767 9.6646 'International Tables Vol C Tables 4.2.6.8 and 6.1.1.4'

loop_
_geom_angle_atom_site_label_1
_geom_angle_atom_site_label_2
_geom_angle_atom_site_label_3
_geom_angle
_geom_angle_site_symmetry_1
_geom_angle_site_symmetry_3
O1 U1 O1 71.576(12) 9_655 1_455
O1 U1 O1 111.59(3) 9_655 9_665
O1 U1 O1 71.576(12) 1_455 9_665
O1 U1 O1 71.576(12) 9_655 .
O1 U1 O1 111.59(3) 1_455 .
O1 U1 O1 71.576(12) 9_665 .
O1 U1 Se1 139.803(16) 9_655 9_666
O1 U1 Se1 139.803(16) 1_455 9_666
O1 U1 Se1 72.36(3) 9_665 9_666
O1 U1 Se1 72.36(3) . 9_666
O1 U1 Se1 72.36(3) 9_655 9_556
O1 U1 Se1 72.36(3) 1_455 9_556
O1 U1 Se1 139.803(16) 9_665 9_556
O1 U1 Se1 139.803(16) . 9_556
Se1 U1 Se1 131.61(7) 9_666 9_556
O1 U1 Se1 139.803(16) 9_655 9_566
O1 U1 Se1 72.36(3) 1_455 9_566
O1 U1 Se1 72.36(3) 9_665 9_566
O1 U1 Se1 139.803(16) . 9_566
Se1 U1 Se1 80.33(3) 9_666 9_566
Se1 U1 Se1 80.33(3) 9_556 9_566
O1 U1 Se1 72.36(3) 9_655 9_656
O1 U1 Se1 139.803(16) 1_455 9_656
O1 U1 Se1 139.803(16) 9_665 9_656
O1 U1 Se1 72.36(3) . 9_656
Se1 U1 Se1 80.33(3) 9_666 9_656
Se1 U1 Se1 80.33(3) 9_556 9_656
Se1 U1 Se1 131.61(7) 9_566 9_656
O1 U1 Se1 124.207(13) 9_655 .
O1 U1 Se1 124.207(13) 1_455 .
O1 U1 Se1 124.207(13) 9_665 .
O1 U1 Se1 124.207(13) . .
Se1 U1 Se1 65.80(4) 9_666 .
Se1 U1 Se1 65.80(4) 9_556 .
Se1 U1 Se1 65.80(4) 9_566 .
Se1 U1 Se1 65.80(4) 9_656 .
O1 U1 U1 35.788(6) 9_655 9
O1 U1 U1 35.788(6) 1_455 9
O1 U1 U1 91.83(2) 9_665 9
O1 U1 U1 91.83(2) . 9
Se1 U1 U1 160.33(4) 9_666 9
Se1 U1 U1 68.07(4) 9_556 9
Se1 U1 U1 106.50(2) 9_566 9
Se1 U1 U1 106.50(2) 9_656 9
Se1 U1 U1 133.871(14) . 9
O1 U1 U1 91.83(2) 9_655 9_565
O1 U1 U1 35.788(6) 1_455 9_565
O1 U1 U1 35.788(6) 9_665 9_565
O1 U1 U1 91.83(2) . 9_565
Se1 U1 U1 106.50(2) 9_666 9_565
Se1 U1 U1 106.50(2) 9_556 9_565
Se1 U1 U1 68.07(4) 9_566 9_565
Se1 U1 U1 160.33(4) 9_656 9_565
Se1 U1 U1 133.871(14) . 9_565
U1 U1 U1 61.295(16) 9 9_565
O1 U1 U1 35.788(6) 9_655 9_655
O1 U1 U1 91.83(2) 1_455 9_655
O1 U1 U1 91.83(2) 9_665 9_655
O1 U1 U1 35.788(6) . 9_655
Se1 U1 U1 106.50(2) 9_666 9_655
Se1 U1 U1 106.50(2) 9_556 9_655
Se1 U1 U1 160.33(4) 9_566 9_655
Se1 U1 U1 68.07(4) 9_656 9_655
Se1 U1 U1 133.871(14) . 9_655
U1 U1 U1 61.295(16) 9 9_655
U1 U1 U1 92.26(3) 9_565 9_655
U1 Se1 U1 131.61(7) 9_666 9_556
U1 Se1 U1 80.33(3) 9_666 9_566
U1 Se1 U1 80.33(3) 9_556 9_566
U1 Se1 U1 80.33(3) 9_666 9_656
U1 Se1 U1 80.33(3) 9_556 9_656
U1 Se1 U1 131.61(7) 9_566 9_656
U1 Se1 U1 114.20(4) 9_666 .
U1 Se1 U1 114.20(4) 9_556 .
U1 Se1 U1 114.20(4) 9_566 .
U1 Se1 U1 114.20(4) 9_656 .
U1 O1 U1 108.424(12) . 9_655
U1 O1 U1 111.59(3) . 1_655
U1 O1 U1 108.424(12) 9_655 1_655
U1 O1 U1 108.424(12) . 9_665
U1 O1 U1 111.59(3) 9_655 9_665
U1 O1 U1 108.424(12) 1_655 9_665

loop_
_geom_bond_atom_site_label_1
_geom_bond_atom_site_label_2
_geom_bond_distance
_geom_bond_site_symmetry_2
U1 O1 2.3540(4) 9_655
U1 O1 2.3540(4) 1_455
U1 O1 2.3540(4) 9_665
U1 O1 2.3540(4) .
U1 Se1 3.0184(9) 9_666
U1 Se1 3.0184(9) 9_556
U1 Se1 3.0184(9) 9_566
U1 Se1 3.0184(9) 9_656
U1 Se1 3.087(2) .
U1 U1 3.8191(9) 9
U1 U1 3.8191(9) 9_565
U1 U1 3.8191(9) 9_655
Se1 U1 3.0184(9) 9_666
Se1 U1 3.0184(9) 9_556
Se1 U1 3.0184(9) 9_566
Se1 U1 3.0184(9) 9_656
O1 U1 2.3540(4) 9_655
O1 U1 2.3540(4) 1_655
O1 U1 2.3540(4) 9_665
